data_7211595
loop_
_publ_author_name
'DeBurgomaster, Paul'
'Ouellette, Wayne'
'Liu, Hongxue'
'O'Connor, Charles J.'
'Zubieta, Jon'

_publ_section_title
;
 Hydrothermal chemistry of vanadium oxides with aromatic di- and
 tri-phosphonates in the presence of secondary metal copper(II) cationic
 complex subunits
;
_journal_issue 2
_journal_name_full CrystEngComm
_journal_page_first 446
_journal_paper_doi 10.1039/b910641c
_journal_volume 12
_journal_year 2010
_chemical_formula_moiety 'C18 H19 Cu N2 O9 P3, 2(O)'
_chemical_formula_sum 'C18 H19 Cu N2 O11 P3'
_chemical_formula_weight 595.80
_chemical_name_systematic
;
?
;
_space_group_IT_number 14
_symmetry_cell_setting monoclinic
_symmetry_space_group_name_Hall '-P 2yn'
_symmetry_space_group_name_H-M 'P 1 21/n 1'
_atom_sites_solution_hydrogens geom
_atom_sites_solution_primary direct
_atom_sites_solution_secondary difmap
_audit_creation_method SHELXL-97
_cell_angle_alpha 90.00
_cell_angle_beta 98.239(2)
_cell_angle_gamma 90.00
_cell_formula_units_Z 4
_cell_length_a 7.3298(7)
_cell_length_b 16.0346(14)
_cell_length_c 18.8682(17)
_cell_measurement_reflns_used 4869
_cell_measurement_temperature 98(2)
_cell_measurement_theta_max 28.21
_cell_measurement_theta_min 2.52
_cell_volume 2194.7(3)
_computing_cell_refinement 'Bruker SMART (Bruker, 2002)'
_computing_data_collection 'Bruker SMART (Bruker, 2002)'
_computing_data_reduction 'Bruker SAINT (Bruker, 2002)'
_computing_molecular_graphics 'CrystalMaker (Palmer, 2006)'
_computing_publication_material 'Bruker SHELXTL (Bruker, 2002)'
_computing_structure_refinement 'SHELXL-97 (Sheldrick, 1997)'
_computing_structure_solution 'SHELXS-97 (Sheldrick, 1997)'
_diffrn_ambient_temperature 90(2)
_diffrn_detector_area_resol_mean 512
_diffrn_measured_fraction_theta_full 0.999
_diffrn_measured_fraction_theta_max 0.999
_diffrn_measurement_device_type 'Bruker APEX CCD area detector'
_diffrn_measurement_method 'Phi and omega scans'
_diffrn_radiation_monochromator graphite
_diffrn_radiation_probe x-ray
_diffrn_radiation_type MoK\a
_diffrn_radiation_wavelength 0.71073
_diffrn_reflns_av_R_equivalents 0.0464
_diffrn_reflns_av_sigmaI/netI 0.0400
_diffrn_reflns_limit_h_max 9
_diffrn_reflns_limit_h_min -9
_diffrn_reflns_limit_k_max 21
_diffrn_reflns_limit_k_min -21
_diffrn_reflns_limit_l_max 24
_diffrn_reflns_limit_l_min -24
_diffrn_reflns_number 21453
_diffrn_reflns_theta_full 28.00
_diffrn_reflns_theta_max 28.00
_diffrn_reflns_theta_min 2.52
_diffrn_source 'fine-focus sealed tube'
_diffrn_standards_decay_% 0.001
_exptl_absorpt_coefficient_mu 1.280
_exptl_absorpt_correction_T_max 0.8311
_exptl_absorpt_correction_T_min 0.8311
_exptl_absorpt_correction_type multi-scan
_exptl_absorpt_process_details 'SADABS SHELXL-97 (Sheldrick, 1997)'
_exptl_crystal_colour blue
_exptl_crystal_density_diffrn 1.803
_exptl_crystal_density_method 'not measured'
_exptl_crystal_description block
_exptl_crystal_F_000 1212
_exptl_crystal_size_max 0.15
_exptl_crystal_size_mid 0.15
_exptl_crystal_size_min 0.15
_refine_diff_density_max 0.954
_refine_diff_density_min -0.825
_refine_diff_density_rms 0.163
_refine_ls_extinction_method none
_refine_ls_goodness_of_fit_ref 1.405
_refine_ls_hydrogen_treatment constr
_refine_ls_matrix_type full
_refine_ls_number_parameters 320
_refine_ls_number_reflns 5298
_refine_ls_number_restraints 6
_refine_ls_restrained_S_all 1.404
_refine_ls_R_factor_all 0.0954
_refine_ls_R_factor_gt 0.0943
_refine_ls_shift/su_max 0.000
_refine_ls_shift/su_mean 0.000
_refine_ls_structure_factor_coef Fsqd
_refine_ls_weighting_details 'calc w=1/[\s^2^(Fo^2^)+(0.0372P)^2^+19.8827P] where P=(Fo^2^+2Fc^2^)/3'
_refine_ls_weighting_scheme calc
_refine_ls_wR_factor_gt 0.1917
_refine_ls_wR_factor_ref 0.1922
_reflns_number_gt 5207
_reflns_number_total 5298
_reflns_threshold_expression >2sigma(I)
_cod_data_source_file b910641c.txt
_cod_data_source_block '[Cu(phen){(H2O3P)C6H3(PO3H)2}]?2H2O19'
_cod_depositor_comments
;
The following automatic conversions were performed:

'_symmetry_cell_setting' value 'Monoclinic' changed to 'monoclinic'
according to /home/saulius/struct/CIF-dictionaries/cif_core.dic
dictionary named 'cif_core.dic' version 2.4.2 from 2011-04-26.

Automatic conversion script
Id: cif_fix_values 1891 2012-01-12 08:04:46Z andrius 
;
_cod_original_sg_symbol_Hall -P2yn
_cod_original_sg_symbol_H-M P2(1)/n
_cod_database_code 7211595

loop_
_symmetry_equiv_pos_as_xyz
'x, y, z'
'-x+1/2, y+1/2, -z+1/2'
'-x, -y, -z'
'x-1/2, -y-1/2, z-1/2'

loop_
_atom_site_label
_atom_site_type_symbol
_atom_site_fract_x
_atom_site_fract_y
_atom_site_fract_z
_atom_site_U_iso_or_equiv
_atom_site_adp_type
_atom_site_occupancy
_atom_site_symmetry_multiplicity
_atom_site_calc_flag
_atom_site_refinement_flags
Cu1 Cu 0.21464(10) 0.30750(4) 0.10100(4) 0.01106(19) Uani 1 1 d .
P1 P 0.1139(2) 0.30482(9) 0.25651(7) 0.0106(3) Uani 1 1 d .
P2 P 0.1142(2) -0.02263(9) 0.34018(8) 0.0098(3) Uani 1 1 d .
P3 P 0.1974(2) 0.22429(9) 0.54737(7) 0.0096(3) Uani 1 1 d .
O1 O 0.2402(6) 0.2802(2) 0.2032(2) 0.0119(8) Uani 1 1 d .
O2 O 0.1468(6) 0.3906(2) 0.2890(2) 0.0161(9) Uani 1 1 d .
O3 O -0.0933(6) 0.2959(3) 0.2218(2) 0.0193(9) Uani 1 1 d .
H3' H -0.0995 0.2933 0.1770 0.029 Uiso 1 1 calc R
O4 O -0.0765(6) -0.0523(3) 0.3541(3) 0.0197(9) Uani 1 1 d .
H4' H -0.0654 -0.0969 0.3778 0.030 Uiso 1 1 calc R
O5 O 0.2699(6) -0.0714(2) 0.3814(2) 0.0125(8) Uani 1 1 d .
O6 O 0.1157(6) -0.0225(3) 0.2585(2) 0.0169(9) Uani 1 1 d .
H6' H 0.2062 -0.0503 0.2489 0.025 Uiso 1 1 calc R
O7 O 0.3823(6) 0.1982(3) 0.5858(2) 0.0171(9) Uani 1 1 d .
O8 O 0.0428(6) 0.1849(3) 0.5819(2) 0.0127(8) Uani 1 1 d .
O9 O 0.1704(7) 0.3213(3) 0.5434(2) 0.0173(9) Uani 1 1 d .
H9' H 0.2021 0.3420 0.5842 0.026 Uiso 1 1 calc R
O90 O 0.8566(7) 0.5000(3) 0.2578(2) 0.0210(10) Uani 1 1 d .
O91 O 0.2617(9) 0.3790(4) 0.6701(3) 0.0429(15) Uani 1 1 d .
N1 N 0.2272(7) 0.1861(3) 0.0730(2) 0.0109(9) Uani 1 1 d .
N2 N 0.1714(7) 0.3239(3) -0.0050(3) 0.0108(9) Uani 1 1 d .
C1 C 0.1352(8) 0.2297(4) 0.3283(3) 0.0115(11) Uani 1 1 d .
C2 C 0.1205(8) 0.1457(3) 0.3108(3) 0.0089(10) Uani 1 1 d .
H2 H 0.1040 0.1291 0.2619 0.011 Uiso 1 1 calc R
C3 C 0.1298(8) 0.0854(3) 0.3645(3) 0.0109(11) Uani 1 1 d .
C4 C 0.1524(8) 0.1105(3) 0.4358(3) 0.0099(10) Uani 1 1 d .
H4 H 0.1572 0.0698 0.4725 0.012 Uiso 1 1 calc R
C5 C 0.1683(8) 0.1957(3) 0.4543(3) 0.0106(10) Uani 1 1 d .
C6 C 0.1596(8) 0.2552(3) 0.3998(3) 0.0110(11) Uani 1 1 d .
H6 H 0.1702 0.3128 0.4113 0.013 Uiso 1 1 calc R
C7 C 0.2609(8) 0.1194(4) 0.1137(3) 0.0150(12) Uani 1 1 d .
H7 H 0.2826 0.1260 0.1643 0.018 Uiso 1 1 calc R
C8 C 0.2654(10) 0.0393(4) 0.0848(3) 0.0201(13) Uani 1 1 d .
H8 H 0.2906 -0.0075 0.1155 0.024 Uiso 1 1 calc R
C9 C 0.2337(10) 0.0284(4) 0.0122(4) 0.0239(14) Uani 1 1 d .
H9 H 0.2357 -0.0259 -0.0077 0.029 Uiso 1 1 calc R
C10 C 0.1980(9) 0.0984(4) -0.0330(3) 0.0166(12) Uani 1 1 d .
C11 C 0.1980(8) 0.1765(4) 0.0002(3) 0.0126(11) Uani 1 1 d .
C12 C 0.1613(10) 0.0947(4) -0.1098(4) 0.0247(14) Uani 1 1 d .
H12 H 0.1577 0.0419 -0.1330 0.030 Uiso 1 1 calc R
C13 C 0.1318(9) 0.1643(5) -0.1496(3) 0.0240(14) Uani 1 1 d .
H13 H 0.1091 0.1598 -0.2004 0.029 Uiso 1 1 calc R
C14 C 0.1341(8) 0.2461(4) -0.1166(3) 0.0153(12) Uani 1 1 d .
C15 C 0.1682(7) 0.2511(4) -0.0412(3) 0.0089(10) Uani 1 1 d U
C16 C 0.1036(9) 0.3217(5) -0.1540(3) 0.0215(14) Uani 1 1 d .
H16 H 0.0822 0.3219 -0.2048 0.026 Uiso 1 1 calc R
C17 C 0.1049(9) 0.3950(4) -0.1167(3) 0.0193(13) Uani 1 1 d .
H17 H 0.0827 0.4465 -0.1414 0.023 Uiso 1 1 calc R
C18 C 0.1391(8) 0.3936(4) -0.0421(3) 0.0148(11) Uani 1 1 d .
H18 H 0.1391 0.4449 -0.0168 0.018 Uiso 1 1 calc R

loop_
_atom_site_aniso_label
_atom_site_aniso_U_11
_atom_site_aniso_U_22
_atom_site_aniso_U_33
_atom_site_aniso_U_23
_atom_site_aniso_U_13
_atom_site_aniso_U_12
Cu1 0.0204(4) 0.0061(3) 0.0063(3) -0.0002(2) 0.0006(3) -0.0015(3)
P1 0.0162(7) 0.0088(6) 0.0063(6) 0.0016(5) -0.0002(5) 0.0000(5)
P2 0.0157(7) 0.0053(6) 0.0084(6) -0.0012(5) 0.0015(5) 0.0000(5)
P3 0.0129(7) 0.0099(6) 0.0057(6) -0.0003(5) 0.0005(5) -0.0017(5)
O1 0.021(2) 0.0102(18) 0.0035(17) 0.0023(14) -0.0036(15) -0.0002(16)
O2 0.029(2) 0.0060(18) 0.013(2) 0.0011(15) 0.0005(17) 0.0005(17)
O3 0.019(2) 0.027(2) 0.011(2) 0.0026(18) 0.0016(17) 0.0015(19)
O4 0.019(2) 0.008(2) 0.031(3) 0.0056(18) 0.0002(19) 0.0001(17)
O5 0.019(2) 0.0049(18) 0.0125(19) 0.0013(15) 0.0001(16) 0.0022(15)
O6 0.028(2) 0.012(2) 0.0094(19) -0.0034(15) -0.0001(17) 0.0053(18)
O7 0.016(2) 0.025(2) 0.0095(19) -0.0028(17) -0.0015(16) 0.0010(18)
O8 0.016(2) 0.014(2) 0.0097(18) 0.0035(15) 0.0044(15) 0.0018(16)
O9 0.032(3) 0.0091(19) 0.011(2) -0.0005(15) 0.0048(18) -0.0007(17)
O90 0.025(2) 0.018(2) 0.019(2) 0.0011(18) 0.0018(19) 0.0044(19)
O91 0.063(4) 0.047(4) 0.015(2) -0.013(2) -0.005(3) 0.002(3)
N1 0.014(2) 0.011(2) 0.008(2) -0.0014(17) 0.0036(17) 0.0011(18)
N2 0.011(2) 0.011(2) 0.010(2) 0.0042(18) 0.0029(18) -0.0020(18)
C1 0.011(3) 0.018(3) 0.004(2) 0.005(2) -0.0020(19) 0.002(2)
C2 0.018(3) 0.006(2) 0.003(2) -0.0028(18) 0.004(2) -0.004(2)
C3 0.018(3) 0.005(2) 0.010(3) 0.0022(19) 0.004(2) 0.002(2)
C4 0.012(3) 0.006(2) 0.011(3) 0.005(2) 0.001(2) 0.002(2)
C5 0.013(3) 0.010(3) 0.008(2) -0.001(2) 0.000(2) -0.002(2)
C6 0.013(3) 0.006(2) 0.015(3) -0.001(2) 0.005(2) 0.001(2)
C7 0.020(3) 0.010(3) 0.015(3) -0.001(2) 0.002(2) -0.001(2)
C8 0.034(4) 0.008(3) 0.019(3) 0.004(2) 0.009(3) 0.001(2)
C9 0.034(4) 0.014(3) 0.023(3) -0.008(3) 0.004(3) 0.001(3)
C10 0.019(3) 0.016(3) 0.016(3) -0.002(2) 0.004(2) -0.002(2)
C11 0.016(3) 0.014(3) 0.009(2) -0.002(2) 0.004(2) 0.000(2)
C12 0.036(4) 0.020(3) 0.018(3) -0.007(3) 0.004(3) -0.003(3)
C13 0.022(3) 0.038(4) 0.012(3) -0.009(3) 0.004(2) -0.002(3)
C14 0.013(3) 0.028(3) 0.005(2) -0.004(2) -0.001(2) -0.003(2)
C15 0.015(2) 0.015(3) 0.007(2) 0.0007(1) 0.0007(1) -0.0003(1)
C16 0.015(3) 0.042(4) 0.007(3) 0.004(3) -0.002(2) -0.006(3)
C17 0.017(3) 0.024(3) 0.016(3) 0.010(2) 0.001(2) 0.001(2)
C18 0.016(3) 0.016(3) 0.013(3) 0.001(2) 0.004(2) 0.001(2)

loop_
_atom_type_symbol
_atom_type_description
_atom_type_scat_dispersion_real
_atom_type_scat_dispersion_imag
_atom_type_scat_source
C C 0.0033 0.0016 'International Tables Vol C Tables 4.2.6.8 and 6.1.1.4'
H H 0.0000 0.0000 'International Tables Vol C Tables 4.2.6.8 and 6.1.1.4'
N N 0.0061 0.0033 'International Tables Vol C Tables 4.2.6.8 and 6.1.1.4'
O O 0.0106 0.0060 'International Tables Vol C Tables 4.2.6.8 and 6.1.1.4'
P P 0.1023 0.0942 'International Tables Vol C Tables 4.2.6.8 and 6.1.1.4'
Cu Cu 0.3201 1.2651 'International Tables Vol C Tables 4.2.6.8 and 6.1.1.4'

loop_
_geom_angle_atom_site_label_1
_geom_angle_atom_site_label_2
_geom_angle_atom_site_label_3
_geom_angle
_geom_angle_site_symmetry_1
_geom_angle_site_symmetry_3
O1 Cu1 O5 93.41(17) . 2
O1 Cu1 N2 173.60(18) . .
O5 Cu1 N2 92.07(18) 2 .
O1 Cu1 N1 92.32(18) . .
O5 Cu1 N1 171.39(19) 2 .
N2 Cu1 N1 82.62(19) . .
O1 Cu1 O7 93.49(16) . 4_565
O5 Cu1 O7 95.15(17) 2 4_565
N2 Cu1 O7 82.72(17) . 4_565
N1 Cu1 O7 90.90(18) . 4_565
O2 P1 O1 115.5(2) . .
O2 P1 O3 109.9(3) . .
O1 P1 O3 110.2(2) . .
O2 P1 C1 108.2(3) . .
O1 P1 C1 109.2(2) . .
O3 P1 C1 103.1(3) . .
O5 P2 O4 113.1(2) . .
O5 P2 O6 113.8(2) . .
O4 P2 O6 108.0(3) . .
O5 P2 C3 110.8(3) . .
O4 P2 C3 106.4(3) . .
O6 P2 C3 104.2(2) . .
O7 P3 O8 110.7(2) . .
O7 P3 O9 113.5(3) . .
O8 P3 O9 109.5(2) . .
O7 P3 C5 111.9(3) . .
O8 P3 C5 108.7(2) . .
O9 P3 C5 102.1(2) . .
P1 O1 Cu1 127.9(2) . .
P1 O3 H3' 109.5 . .
P2 O4 H4' 109.5 . .
P2 O5 Cu1 128.3(3) . 2_545
P2 O6 H6' 109.5 . .
P3 O7 Cu1 153.3(3) . 4_666
P3 O9 H9' 109.5 . .
C7 N1 C11 118.9(5) . .
C7 N1 Cu1 129.7(4) . .
C11 N1 Cu1 111.4(4) . .
C18 N2 C15 118.3(5) . .
C18 N2 Cu1 129.2(4) . .
C15 N2 Cu1 112.5(4) . .
C2 C1 C6 120.6(5) . .
C2 C1 P1 118.4(4) . .
C6 C1 P1 121.0(4) . .
C1 C2 C3 120.4(5) . .
C1 C2 H2 119.8 . .
C3 C2 H2 119.8 . .
C4 C3 C2 119.2(5) . .
C4 C3 P2 121.5(4) . .
C2 C3 P2 119.3(4) . .
C3 C4 C5 121.0(5) . .
C3 C4 H4 119.5 . .
C5 C4 H4 119.5 . .
C6 C5 C4 119.0(5) . .
C6 C5 P3 122.1(4) . .
C4 C5 P3 118.9(4) . .
C1 C6 C5 119.8(5) . .
C1 C6 H6 120.1 . .
C5 C6 H6 120.1 . .
N1 C7 C8 122.0(6) . .
N1 C7 H7 119.0 . .
C8 C7 H7 119.0 . .
C9 C8 C7 120.0(6) . .
C9 C8 H8 120.0 . .
C7 C8 H8 120.0 . .
C8 C9 C10 119.6(6) . .
C8 C9 H9 120.2 . .
C10 C9 H9 120.2 . .
C11 C10 C9 116.9(5) . .
C11 C10 C12 118.5(6) . .
C9 C10 C12 124.6(6) . .
N1 C11 C10 122.7(5) . .
N1 C11 C15 116.4(5) . .
C10 C11 C15 120.9(5) . .
C13 C12 C10 121.4(6) . .
C13 C12 H12 119.3 . .
C10 C12 H12 119.3 . .
C12 C13 C14 121.2(6) . .
C12 C13 H13 119.4 . .
C14 C13 H13 119.4 . .
C16 C14 C15 116.8(6) . .
C16 C14 C13 125.0(5) . .
C15 C14 C13 118.3(6) . .
N2 C15 C14 123.2(5) . .
N2 C15 C11 117.1(5) . .
C14 C15 C11 119.7(5) . .
C17 C16 C14 119.6(5) . .
C17 C16 H16 120.2 . .
C14 C16 H16 120.2 . .
C16 C17 C18 119.4(6) . .
C16 C17 H17 120.3 . .
C18 C17 H17 120.3 . .
N2 C18 C17 122.8(6) . .
N2 C18 H18 118.6 . .
C17 C18 H18 118.6 . .

loop_
_geom_bond_atom_site_label_1
_geom_bond_atom_site_label_2
_geom_bond_distance
_geom_bond_site_symmetry_2
Cu1 O1 1.961(4) .
Cu1 O5 1.970(4) 2
Cu1 N2 1.997(5) .
Cu1 N1 2.023(5) .
Cu1 O7 2.414(4) 4_565
P1 O2 1.511(4) .
P1 O1 1.513(4) .
P1 O3 1.572(5) .
P1 C1 1.802(6) .
P2 O5 1.505(4) .
P2 O4 1.535(5) .
P2 O6 1.542(4) .
P2 C3 1.791(6) .
P3 O7 1.501(4) .
P3 O8 1.524(4) .
P3 O9 1.568(4) .
P3 C5 1.797(6) .
O3 H3' 0.8400 .
O4 H4' 0.8400 .
O5 Cu1 1.970(4) 2_545
O6 H6' 0.8400 .
O7 Cu1 2.414(4) 4_666
O9 H9' 0.8400 .
N1 C7 1.320(7) .
N1 C11 1.368(7) .
N2 C18 1.322(7) .
N2 C15 1.351(7) .
C1 C2 1.387(8) .
C1 C6 1.396(8) .
C2 C3 1.395(7) .
C2 H2 0.9500 .
C3 C4 1.391(8) .
C4 C5 1.410(8) .
C4 H4 0.9500 .
C5 C6 1.398(8) .
C6 H6 0.9500 .
C7 C8 1.397(8) .
C7 H7 0.9500 .
C8 C9 1.368(9) .
C8 H8 0.9500 .
C9 C10 1.411(9) .
C9 H9 0.9500 .
C10 C11 1.401(8) .
C10 C12 1.436(9) .
C11 C15 1.429(8) .
C12 C13 1.346(10) .
C12 H12 0.9500 .
C13 C14 1.452(9) .
C13 H13 0.9500 .
C14 C16 1.403(9) .
C14 C15 1.410(7) .
C16 C17 1.370(10) .
C16 H16 0.9500 .
C17 C18 1.394(8) .
C17 H17 0.9500 .
C18 H18 0.9500 .

loop_
_geom_torsion_atom_site_label_1
_geom_torsion_atom_site_label_2
_geom_torsion_atom_site_label_3
_geom_torsion_atom_site_label_4
_geom_torsion
_geom_torsion_site_symmetry_1
_geom_torsion_site_symmetry_4
O2 P1 O1 Cu1 -83.5(3) . .
O3 P1 O1 Cu1 41.8(4) . .
C1 P1 O1 Cu1 154.4(3) . .
O5 Cu1 O1 P1 61.2(3) 2 .
N2 Cu1 O1 P1 -87.7(17) . .
N1 Cu1 O1 P1 -125.3(3) . .
O7 Cu1 O1 P1 -34.2(3) 4_565 .
O4 P2 O5 Cu1 40.8(4) . 2_545
O6 P2 O5 Cu1 -82.9(4) . 2_545
C3 P2 O5 Cu1 160.2(3) . 2_545
O8 P3 O7 Cu1 174.5(5) . 4_666
O9 P3 O7 Cu1 -61.9(6) . 4_666
C5 P3 O7 Cu1 53.1(7) . 4_666
O1 Cu1 N1 C7 -6.2(5) . .
O5 Cu1 N1 C7 125.5(12) 2 .
N2 Cu1 N1 C7 177.8(5) . .
O7 Cu1 N1 C7 -99.7(5) 4_565 .
O1 Cu1 N1 C11 174.9(4) . .
O5 Cu1 N1 C11 -53.4(14) 2 .
N2 Cu1 N1 C11 -1.1(4) . .
O7 Cu1 N1 C11 81.4(4) 4_565 .
O1 Cu1 N2 C18 140.1(16) . .
O5 Cu1 N2 C18 -8.8(5) 2 .
N1 Cu1 N2 C18 178.0(5) . .
O7 Cu1 N2 C18 86.1(5) 4_565 .
O1 Cu1 N2 C15 -36.8(19) . .
O5 Cu1 N2 C15 174.3(4) 2 .
N1 Cu1 N2 C15 1.1(4) . .
O7 Cu1 N2 C15 -90.7(4) 4_565 .
O2 P1 C1 C2 -176.5(4) . .
O1 P1 C1 C2 -50.0(5) . .
O3 P1 C1 C2 67.2(5) . .
O2 P1 C1 C6 5.7(6) . .
O1 P1 C1 C6 132.1(5) . .
O3 P1 C1 C6 -110.7(5) . .
C6 C1 C2 C3 0.0(9) . .
P1 C1 C2 C3 -177.8(4) . .
C1 C2 C3 C4 0.5(9) . .
C1 C2 C3 P2 -179.0(4) . .
O5 P2 C3 C4 -50.2(6) . .
O4 P2 C3 C4 73.1(5) . .
O6 P2 C3 C4 -173.0(5) . .
O5 P2 C3 C2 129.3(5) . .
O4 P2 C3 C2 -107.4(5) . .
O6 P2 C3 C2 6.6(5) . .
C2 C3 C4 C5 -0.8(9) . .
P2 C3 C4 C5 178.7(4) . .
C3 C4 C5 C6 0.5(8) . .
C3 C4 C5 P3 -179.9(4) . .
O7 P3 C5 C6 -111.7(5) . .
O8 P3 C5 C6 125.8(5) . .
O9 P3 C5 C6 10.0(5) . .
O7 P3 C5 C4 68.8(5) . .
O8 P3 C5 C4 -53.8(5) . .
O9 P3 C5 C4 -169.5(5) . .
C2 C1 C6 C5 -0.4(8) . .
P1 C1 C6 C5 177.4(4) . .
C4 C5 C6 C1 0.1(8) . .
P3 C5 C6 C1 -179.4(4) . .
C11 N1 C7 C8 -0.7(9) . .
Cu1 N1 C7 C8 -179.6(5) . .
N1 C7 C8 C9 -0.3(10) . .
C7 C8 C9 C10 0.5(11) . .
C8 C9 C10 C11 0.2(10) . .
C8 C9 C10 C12 -179.4(7) . .
C7 N1 C11 C10 1.5(9) . .
Cu1 N1 C11 C10 -179.4(5) . .
C7 N1 C11 C15 -178.0(5) . .
Cu1 N1 C11 C15 1.0(6) . .
C9 C10 C11 N1 -1.2(9) . .
C12 C10 C11 N1 178.4(6) . .
C9 C10 C11 C15 178.3(6) . .
C12 C10 C11 C15 -2.0(9) . .
C11 C10 C12 C13 1.6(10) . .
C9 C10 C12 C13 -178.7(7) . .
C10 C12 C13 C14 -0.6(11) . .
C12 C13 C14 C16 -179.5(7) . .
C12 C13 C14 C15 0.0(10) . .
C18 N2 C15 C14 0.7(8) . .
Cu1 N2 C15 C14 177.9(4) . .
C18 N2 C15 C11 -178.1(5) . .
Cu1 N2 C15 C11 -0.9(6) . .
C16 C14 C15 N2 0.4(8) . .
C13 C14 C15 N2 -179.2(5) . .
C16 C14 C15 C11 179.2(5) . .
C13 C14 C15 C11 -0.4(8) . .
N1 C11 C15 N2 -0.1(8) . .
C10 C11 C15 N2 -179.6(5) . .
N1 C11 C15 C14 -179.0(5) . .
C10 C11 C15 C14 1.5(8) . .
C15 C14 C16 C17 -1.1(9) . .
C13 C14 C16 C17 178.4(6) . .
C14 C16 C17 C18 0.9(9) . .
C15 N2 C18 C17 -1.0(9) . .
Cu1 N2 C18 C17 -177.7(4) . .
C16 C17 C18 N2 0.2(9) . .
